data_4107315
loop_
_publ_author_name
'Yoshihiro Matano'
'Tooru Miyajima'
'Noriaki Ochi'
'Takashi Nakabuchi'
'Motoo Shiro'
'Yoshihide Nakao'
'Shigeyoshi Sakaki'
'Hiroshi Imahori'

_publ_contact_author_email matano@scl.kyoto-u.ac.jp
_publ_contact_author_fax +81-75-383-2571
_publ_contact_author_name 'Yoshihiro Matano'
_publ_contact_author_phone +81-75-383-2567
_publ_section_title
;
 Syntheses, Structures, and Coordination Chemistry of Phosphole-Containing
 Hybrid Calixphyrins: Promising Macrocyclic P,N2,X-Mixed Donor Ligands for
 Designing Reactive Transition-Metal Complexes
;
_journal_name_full 'Journal of the American Chemical Society'
_journal_page_first 990
_journal_page_last 1002
_journal_paper_doi 10.1021/ja076709o
_journal_volume 130
_journal_year 2008
_chemical_formula_moiety 'C45 H41 N2 O P, C H2 Cl2'
_chemical_formula_sum 'C46 H43 Cl2 N2 O P'
_chemical_formula_weight 741.69
_chemical_name_systematic
; 
 ? 
;
_space_group_IT_number 2
_symmetry_cell_setting triclinic
_symmetry_Int_Tables_number 2
_symmetry_space_group_name_Hall '-P 1'
_symmetry_space_group_name_H-M 'P -1'
_atom_sites_solution_hydrogens geom
_atom_sites_solution_primary direct
_atom_sites_solution_secondary difmap
_audit_creation_method SHELXL-97
_cell_angle_alpha 80.666(6)
_cell_angle_beta 86.396(6)
_cell_angle_gamma 66.557(5)
_cell_formula_units_Z 2
_cell_length_a 11.4831(18)
_cell_length_b 13.406(2)
_cell_length_c 13.519(2)
_cell_measurement_reflns_used 4939
_cell_measurement_temperature 123(2)
_cell_measurement_theta_max 27.5
_cell_measurement_theta_min 3.0
_cell_volume 1884.1(5)
_computing_cell_refinement CrystalClear
_computing_data_collection CrystalClear
_computing_data_reduction CrystalStructure
_computing_publication_material 'CrystalStructure 3.7.0'
_computing_structure_refinement 'SHELXL-97 (Sheldrick, 1997)'
_computing_structure_solution SIR92
_diffrn_ambient_temperature 123(2)
_diffrn_detector_area_resol_mean 7.31
_diffrn_measured_fraction_theta_full 0.951
_diffrn_measured_fraction_theta_max 0.951
_diffrn_measurement_device_type 'Rigaku Saturn'
_diffrn_measurement_method \w
_diffrn_radiation_monochromator graphite
_diffrn_radiation_source 'fine-focus sealed tube'
_diffrn_radiation_type MoK\a
_diffrn_radiation_wavelength 0.71070
_diffrn_reflns_av_R_equivalents 0.0199
_diffrn_reflns_av_sigmaI/netI 0.0375
_diffrn_reflns_limit_h_max 14
_diffrn_reflns_limit_h_min -14
_diffrn_reflns_limit_k_max 17
_diffrn_reflns_limit_k_min -17
_diffrn_reflns_limit_l_max 16
_diffrn_reflns_limit_l_min -17
_diffrn_reflns_number 15138
_diffrn_reflns_theta_full 27.48
_diffrn_reflns_theta_max 27.48
_diffrn_reflns_theta_min 3.02
_exptl_absorpt_coefficient_mu 0.254
_exptl_absorpt_correction_T_max 0.9509
_exptl_absorpt_correction_T_min 0.8729
_exptl_absorpt_correction_type numerical
_exptl_absorpt_process_details
;
    Higashi, T. (1999). Program for Absorption Correction.
    Rigaku Corporation, Tokyo, Japan.
;
_exptl_crystal_colour red
_exptl_crystal_density_diffrn 1.307
_exptl_crystal_description block
_exptl_crystal_F_000 780
_exptl_crystal_size_max 0.55
_exptl_crystal_size_mid 0.25
_exptl_crystal_size_min 0.20
_refine_diff_density_max 1.061
_refine_diff_density_min -0.953
_refine_diff_density_rms 0.063
_refine_ls_extinction_method none
_refine_ls_goodness_of_fit_ref 1.050
_refine_ls_hydrogen_treatment refall
_refine_ls_matrix_type full
_refine_ls_number_parameters 470
_refine_ls_number_reflns 8219
_refine_ls_number_restraints 0
_refine_ls_restrained_S_all 1.050
_refine_ls_R_factor_all 0.0747
_refine_ls_R_factor_gt 0.0579
_refine_ls_shift/su_max 0.000
_refine_ls_shift/su_mean 0.000
_refine_ls_structure_factor_coef Fsqd
_refine_ls_weighting_details 'calc w=1/[\s^2^(Fo^2^)+(0.0350P)^2^+3.0000P] where P=(Fo^2^+2Fc^2^)/3'
_refine_ls_weighting_scheme calc
_refine_ls_wR_factor_gt 0.1214
_refine_ls_wR_factor_ref 0.1306
_reflns_number_gt 6673
_reflns_number_total 8219
_reflns_threshold_expression >2sigma(I)
_cod_data_source_file ja076709o-file004.cif
_cod_data_source_block shelxl
_cod_database_code 4107315

loop_
_symmetry_equiv_pos_as_xyz
'x, y, z'
'-x, -y, -z'

loop_
_atom_site_label
_atom_site_type_symbol
_atom_site_fract_x
_atom_site_fract_y
_atom_site_fract_z
_atom_site_U_iso_or_equiv
_atom_site_adp_type
_atom_site_occupancy
_atom_site_symmetry_multiplicity
_atom_site_calc_flag
_atom_site_refinement_flags
Cl1 Cl 0.15618(9) 0.38288(10) 0.71552(9) 0.0758(3) Uani 1 1 d .
Cl2 Cl 0.41040(7) 0.36457(7) 0.66155(6) 0.0473(2) Uani 1 1 d .
P1 P 0.78004(5) 0.20462(5) 0.73907(4) 0.01735(13) Uani 1 1 d .
O1 O 0.53894(14) 0.52779(12) 0.77302(11) 0.0180(3) Uani 1 1 d .
N1 N 0.69534(17) 0.43277(15) 0.59815(14) 0.0176(4) Uani 1 1 d .
H42 H 0.6181 0.4373 0.6140 0.021 Uiso 1 1 d .
N2 N 0.55022(17) 0.31876(15) 0.90185(14) 0.0179(4) Uani 1 1 d .
H43 H 0.6116 0.3387 0.8764 0.021 Uiso 1 1 d .
C1 C 0.7267(2) 0.19651(18) 0.61825(17) 0.0180(4) Uani 1 1 d .
C2 C 0.6503(2) 0.14005(19) 0.63373(18) 0.0207(5) Uani 1 1 d .
C3 C 0.5666(2) 0.1153(2) 0.56766(19) 0.0267(5) Uani 1 1 d .
H1 H 0.6172 0.0742 0.5144 0.032 Uiso 1 1 calc R
H2 H 0.4991 0.1840 0.5359 0.032 Uiso 1 1 calc R
C4 C 0.5087(3) 0.0446(2) 0.6390(2) 0.0326(6) Uani 1 1 d .
H3 H 0.4167 0.0705 0.6257 0.039 Uiso 1 1 calc R
H4 H 0.5502 -0.0334 0.6289 0.039 Uiso 1 1 calc R
C5 C 0.5307(2) 0.0562(2) 0.7472(2) 0.0288(6) Uani 1 1 d .
H5 H 0.4524 0.1087 0.7747 0.035 Uiso 1 1 calc R
H6 H 0.5569 -0.0158 0.7912 0.035 Uiso 1 1 calc R
C6 C 0.6352(2) 0.09869(18) 0.73895(18) 0.0206(5) Uani 1 1 d .
C7 C 0.7038(2) 0.11914(18) 0.80569(17) 0.0188(5) Uani 1 1 d .
C8 C 0.7579(2) 0.25787(19) 0.52202(17) 0.0200(5) Uani 1 1 d .
C9 C 0.8781(2) 0.1783(2) 0.47601(19) 0.0282(6) Uani 1 1 d .
H7 H 0.8969 0.2152 0.4122 0.034 Uiso 1 1 calc R
H8 H 0.8642 0.1135 0.4644 0.034 Uiso 1 1 calc R
H9 H 0.9497 0.1553 0.5221 0.034 Uiso 1 1 calc R
C10 C 0.6496(3) 0.3028(2) 0.44480(19) 0.0295(6) Uani 1 1 d .
H10 H 0.6744 0.3407 0.3843 0.035 Uiso 1 1 calc R
H11 H 0.5731 0.3545 0.4733 0.035 Uiso 1 1 calc R
H12 H 0.6322 0.2418 0.4276 0.035 Uiso 1 1 calc R
C11 C 0.7834(2) 0.35268(18) 0.54896(16) 0.0184(4) Uani 1 1 d .
C12 C 0.8903(2) 0.37611(19) 0.53595(18) 0.0228(5) Uani 1 1 d .
H13 H 0.9666 0.3352 0.5040 0.027 Uiso 1 1 calc R
C13 C 0.8660(2) 0.47197(19) 0.57869(18) 0.0221(5) Uani 1 1 d .
H14 H 0.9229 0.5074 0.5795 0.026 Uiso 1 1 calc R
C14 C 0.7458(2) 0.50516(18) 0.61889(17) 0.0179(4) Uani 1 1 d .
C15 C 0.6799(2) 0.59848(18) 0.67117(17) 0.0176(4) Uani 1 1 d .
C16 C 0.5811(2) 0.61203(18) 0.73603(16) 0.0177(4) Uani 1 1 d .
C17 C 0.5006(2) 0.70814(19) 0.77808(17) 0.0210(5) Uani 1 1 d .
H15 H 0.5080 0.7772 0.7666 0.025 Uiso 1 1 calc R
C18 C 0.4131(2) 0.68435(19) 0.83624(17) 0.0206(5) Uani 1 1 d .
H16 H 0.3468 0.7345 0.8710 0.025 Uiso 1 1 calc R
C19 C 0.4360(2) 0.57117(18) 0.83744(16) 0.0184(5) Uani 1 1 d .
C20 C 0.3801(2) 0.50903(19) 0.89544(17) 0.0192(5) Uani 1 1 d .
C21 C 0.4262(2) 0.39029(19) 0.91574(17) 0.0196(5) Uani 1 1 d .
C22 C 0.3616(2) 0.3259(2) 0.95791(19) 0.0252(5) Uani 1 1 d .
H17 H 0.2745 0.3520 0.9762 0.030 Uiso 1 1 calc R
C23 C 0.4472(2) 0.2155(2) 0.96892(19) 0.0262(5) Uani 1 1 d .
H18 H 0.4281 0.1538 0.9960 0.031 Uiso 1 1 calc R
C24 C 0.5635(2) 0.21205(18) 0.93368(17) 0.0201(5) Uani 1 1 d .
C25 C 0.6861(2) 0.11464(18) 0.91936(17) 0.0203(5) Uani 1 1 d .
C26 C 0.7990(2) 0.1227(2) 0.96822(18) 0.0247(5) Uani 1 1 d .
H19 H 0.8774 0.0611 0.9551 0.030 Uiso 1 1 calc R
H20 H 0.7854 0.1201 1.0407 0.030 Uiso 1 1 calc R
H21 H 0.8061 0.1922 0.9400 0.030 Uiso 1 1 calc R
C27 C 0.6747(3) 0.0076(2) 0.96806(19) 0.0281(6) Uani 1 1 d .
H22 H 0.7551 -0.0546 0.9608 0.034 Uiso 1 1 calc R
H23 H 0.6066 -0.0016 0.9352 0.034 Uiso 1 1 calc R
H24 H 0.6549 0.0104 1.0394 0.034 Uiso 1 1 calc R
C28 C 0.9513(2) 0.11865(19) 0.74205(17) 0.0190(5) Uani 1 1 d .
C29 C 1.0360(2) 0.1690(2) 0.74453(19) 0.0259(5) Uani 1 1 d .
H25 H 1.0046 0.2461 0.7447 0.031 Uiso 1 1 calc R
C30 C 1.1661(2) 0.1074(2) 0.7467(2) 0.0322(6) Uani 1 1 d .
H26 H 1.2233 0.1424 0.7481 0.039 Uiso 1 1 calc R
C31 C 1.2124(2) -0.0050(2) 0.7469(2) 0.0317(6) Uani 1 1 d .
H27 H 1.3013 -0.0472 0.7487 0.038 Uiso 1 1 calc R
C32 C 1.1287(3) -0.0560(2) 0.74447(19) 0.0305(6) Uani 1 1 d .
H28 H 1.1604 -0.1331 0.7444 0.037 Uiso 1 1 calc R
C33 C 0.9992(2) 0.0053(2) 0.74216(19) 0.0264(5) Uani 1 1 d .
H29 H 0.9424 -0.0301 0.7406 0.032 Uiso 1 1 calc R
C34 C 0.7287(2) 0.68800(18) 0.65213(17) 0.0191(5) Uani 1 1 d .
C35 C 0.7603(2) 0.7274(2) 0.73169(19) 0.0250(5) Uani 1 1 d .
H30 H 0.7522 0.6960 0.7987 0.030 Uiso 1 1 calc R
C36 C 0.8033(2) 0.8120(2) 0.7137(2) 0.0287(6) Uani 1 1 d .
H31 H 0.8222 0.8393 0.7685 0.034 Uiso 1 1 calc R
C37 C 0.8188(2) 0.8567(2) 0.6167(2) 0.0266(5) Uani 1 1 d .
H32 H 0.8483 0.9145 0.6048 0.032 Uiso 1 1 calc R
C38 C 0.7908(2) 0.81657(19) 0.53712(19) 0.0237(5) Uani 1 1 d .
H33 H 0.8024 0.8462 0.4703 0.028 Uiso 1 1 calc R
C39 C 0.7460(2) 0.73325(18) 0.55453(18) 0.0199(5) Uani 1 1 d .
H34 H 0.7268 0.7066 0.4993 0.024 Uiso 1 1 calc R
C40 C 0.2581(2) 0.56959(19) 0.94559(17) 0.0203(5) Uani 1 1 d .
C41 C 0.2424(2) 0.5437(2) 1.04864(18) 0.0238(5) Uani 1 1 d .
H35 H 0.3110 0.4885 1.0872 0.029 Uiso 1 1 calc R
C42 C 0.1287(2) 0.5972(2) 1.0954(2) 0.0307(6) Uani 1 1 d .
H36 H 0.1198 0.5784 1.1655 0.037 Uiso 1 1 calc R
C43 C 0.0279(3) 0.6781(3) 1.0403(2) 0.0372(7) Uani 1 1 d .
H37 H -0.0503 0.7146 1.0723 0.045 Uiso 1 1 calc R
C44 C 0.0420(3) 0.7053(3) 0.9384(2) 0.0395(7) Uani 1 1 d .
H38 H -0.0266 0.7612 0.9004 0.047 Uiso 1 1 calc R
C45 C 0.1559(2) 0.6514(2) 0.8911(2) 0.0297(6) Uani 1 1 d .
H39 H 0.1642 0.6705 0.8210 0.036 Uiso 1 1 calc R
C46 C 0.2565(3) 0.4535(2) 0.6881(2) 0.0396(7) Uani 1 1 d .
H40 H 0.2225 0.5116 0.6297 0.047 Uiso 1 1 calc R
H41 H 0.2589 0.4894 0.7460 0.047 Uiso 1 1 calc R

loop_
_atom_site_aniso_label
_atom_site_aniso_U_11
_atom_site_aniso_U_22
_atom_site_aniso_U_33
_atom_site_aniso_U_23
_atom_site_aniso_U_13
_atom_site_aniso_U_12
Cl1 0.0491(5) 0.0948(8) 0.0908(8) 0.0126(6) -0.0031(5) -0.0455(6)
Cl2 0.0381(4) 0.0555(5) 0.0502(5) -0.0154(4) 0.0014(3) -0.0177(4)
P1 0.0176(3) 0.0172(3) 0.0180(3) -0.0022(2) -0.0006(2) -0.0077(2)
O1 0.0179(8) 0.0174(8) 0.0187(8) -0.0027(6) 0.0032(6) -0.0074(6)
N1 0.0145(9) 0.0196(9) 0.0191(10) -0.0028(7) 0.0013(7) -0.0073(7)
N2 0.0174(9) 0.0175(9) 0.0189(10) -0.0006(7) 0.0022(7) -0.0082(8)
C1 0.0171(11) 0.0176(11) 0.0181(11) -0.0041(8) 0.0001(9) -0.0050(9)
C2 0.0178(11) 0.0200(11) 0.0236(12) -0.0057(9) -0.0005(9) -0.0057(9)
C3 0.0234(12) 0.0297(13) 0.0301(14) -0.0068(11) -0.0034(10) -0.0124(10)
C4 0.0262(13) 0.0415(16) 0.0378(16) -0.0085(12) 0.0002(11) -0.0204(12)
C5 0.0243(13) 0.0339(14) 0.0347(15) -0.0061(11) 0.0033(11) -0.0186(11)
C6 0.0186(11) 0.0177(11) 0.0257(13) -0.0034(9) 0.0020(9) -0.0076(9)
C7 0.0180(11) 0.0143(10) 0.0210(12) -0.0011(8) 0.0030(9) -0.0042(9)
C8 0.0228(12) 0.0217(11) 0.0170(11) -0.0030(9) 0.0000(9) -0.0102(9)
C9 0.0329(14) 0.0287(13) 0.0259(14) -0.0104(10) 0.0093(11) -0.0141(11)
C10 0.0370(15) 0.0334(14) 0.0217(13) 0.0002(10) -0.0075(11) -0.0183(12)
C11 0.0201(11) 0.0197(11) 0.0132(11) -0.0004(8) 0.0010(9) -0.0064(9)
C12 0.0200(11) 0.0217(11) 0.0248(13) -0.0021(9) 0.0047(9) -0.0076(9)
C13 0.0197(11) 0.0209(11) 0.0280(13) -0.0033(9) 0.0014(10) -0.0110(9)
C14 0.0193(11) 0.0179(10) 0.0160(11) 0.0014(8) -0.0020(9) -0.0078(9)
C15 0.0183(11) 0.0170(10) 0.0172(11) -0.0007(8) -0.0023(9) -0.0070(9)
C16 0.0218(11) 0.0159(10) 0.0153(11) 0.0006(8) -0.0033(9) -0.0078(9)
C17 0.0227(12) 0.0176(11) 0.0203(12) -0.0020(9) -0.0007(9) -0.0056(9)
C18 0.0216(11) 0.0189(11) 0.0179(12) -0.0027(9) 0.0000(9) -0.0045(9)
C19 0.0152(10) 0.0206(11) 0.0151(11) -0.0024(8) 0.0003(8) -0.0027(9)
C20 0.0172(11) 0.0219(11) 0.0169(11) -0.0022(9) -0.0001(9) -0.0063(9)
C21 0.0191(11) 0.0231(12) 0.0162(11) -0.0025(9) 0.0011(9) -0.0081(9)
C22 0.0202(12) 0.0275(13) 0.0294(14) -0.0053(10) 0.0065(10) -0.0116(10)
C23 0.0292(13) 0.0232(12) 0.0291(14) -0.0024(10) 0.0086(11) -0.0150(10)
C24 0.0235(12) 0.0182(11) 0.0183(12) -0.0007(9) 0.0015(9) -0.0089(9)
C25 0.0230(12) 0.0169(11) 0.0191(12) 0.0004(9) 0.0007(9) -0.0073(9)
C26 0.0260(12) 0.0244(12) 0.0198(12) -0.0013(9) -0.0018(10) -0.0062(10)
C27 0.0359(14) 0.0199(12) 0.0257(13) 0.0017(10) 0.0038(11) -0.0105(11)
C28 0.0185(11) 0.0224(11) 0.0149(11) -0.0037(9) 0.0001(9) -0.0065(9)
C29 0.0214(12) 0.0248(12) 0.0314(14) -0.0042(10) 0.0016(10) -0.0092(10)
C30 0.0209(13) 0.0388(15) 0.0367(16) -0.0024(12) 0.0011(11) -0.0129(11)
C31 0.0197(12) 0.0361(15) 0.0279(14) -0.0005(11) 0.0011(10) -0.0007(11)
C32 0.0332(14) 0.0233(12) 0.0258(14) -0.0030(10) -0.0015(11) -0.0015(11)
C33 0.0283(13) 0.0231(12) 0.0269(13) -0.0037(10) -0.0053(10) -0.0086(10)
C34 0.0153(10) 0.0171(11) 0.0233(12) -0.0014(9) -0.0002(9) -0.0054(9)
C35 0.0282(13) 0.0275(13) 0.0208(12) -0.0010(10) -0.0019(10) -0.0132(10)
C36 0.0309(14) 0.0281(13) 0.0320(14) -0.0057(11) -0.0055(11) -0.0154(11)
C37 0.0228(12) 0.0204(12) 0.0385(15) -0.0035(10) 0.0020(11) -0.0110(10)
C38 0.0212(12) 0.0212(11) 0.0254(13) 0.0006(9) 0.0048(10) -0.0070(9)
C39 0.0173(11) 0.0198(11) 0.0208(12) -0.0029(9) 0.0005(9) -0.0056(9)
C40 0.0180(11) 0.0229(11) 0.0184(12) -0.0034(9) 0.0025(9) -0.0066(9)
C41 0.0216(12) 0.0263(12) 0.0208(12) -0.0017(10) -0.0009(9) -0.0073(10)
C42 0.0283(13) 0.0383(15) 0.0232(13) -0.0062(11) 0.0073(11) -0.0112(12)
C43 0.0201(13) 0.0477(17) 0.0343(16) -0.0107(13) 0.0078(11) -0.0029(12)
C44 0.0204(13) 0.0465(17) 0.0349(16) -0.0030(13) -0.0027(11) 0.0035(12)
C45 0.0238(13) 0.0340(14) 0.0217(13) -0.0002(11) 0.0005(10) -0.0028(11)
C46 0.0368(16) 0.0326(15) 0.0481(18) -0.0031(13) -0.0071(13) -0.0123(13)

loop_
_atom_type_symbol
_atom_type_description
_atom_type_scat_dispersion_real
_atom_type_scat_dispersion_imag
_atom_type_scat_source
C C 0.0033 0.0016 'International Tables Vol C Tables 4.2.6.8 and 6.1.1.4'
H H 0.0000 0.0000 'International Tables Vol C Tables 4.2.6.8 and 6.1.1.4'
N N 0.0061 0.0033 'International Tables Vol C Tables 4.2.6.8 and 6.1.1.4'
O O 0.0106 0.0060 'International Tables Vol C Tables 4.2.6.8 and 6.1.1.4'
P P 0.1023 0.0942 'International Tables Vol C Tables 4.2.6.8 and 6.1.1.4'
Cl Cl 0.1484 0.1585 'International Tables Vol C Tables 4.2.6.8 and 6.1.1.4'

loop_
_geom_angle_atom_site_label_1
_geom_angle_atom_site_label_2
_geom_angle_atom_site_label_3
_geom_angle
C7 P1 C1 92.61(11)
C7 P1 C28 106.20(10)
C1 P1 C28 104.71(10)
C16 O1 C19 107.45(17)
C11 N1 C14 110.25(18)
C24 N2 C21 110.06(18)
C2 C1 C8 130.4(2)
C2 C1 P1 108.46(17)
C8 C1 P1 120.82(16)
C1 C2 C6 115.0(2)
C1 C2 C3 134.9(2)
C6 C2 C3 110.0(2)
C2 C3 C4 105.0(2)
C5 C4 C3 107.4(2)
C6 C5 C4 104.9(2)
C7 C6 C2 115.1(2)
C7 C6 C5 134.9(2)
C2 C6 C5 109.4(2)
C6 C7 C25 128.4(2)
C6 C7 P1 108.49(17)
C25 C7 P1 119.33(16)
C11 C8 C1 108.13(18)
C11 C8 C10 109.20(19)
C1 C8 C10 112.55(19)
C11 C8 C9 109.44(19)
C1 C8 C9 108.40(19)
C10 C8 C9 109.1(2)
C12 C11 N1 107.1(2)
C12 C11 C8 130.7(2)
N1 C11 C8 122.2(2)
C11 C12 C13 107.7(2)
C14 C13 C12 108.3(2)
C13 C14 N1 106.62(19)
C13 C14 C15 128.3(2)
N1 C14 C15 125.1(2)
C16 C15 C14 127.1(2)
C16 C15 C34 117.3(2)
C14 C15 C34 115.59(19)
C15 C16 O1 123.2(2)
C15 C16 C17 129.4(2)
O1 C16 C17 107.32(19)
C18 C17 C16 108.8(2)
C17 C18 C19 108.9(2)
C20 C19 O1 123.5(2)
C20 C19 C18 128.8(2)
O1 C19 C18 107.45(19)
C19 C20 C21 127.6(2)
C19 C20 C40 116.9(2)
C21 C20 C40 115.5(2)
C22 C21 N2 106.5(2)
C22 C21 C20 128.4(2)
N2 C21 C20 125.0(2)
C21 C22 C23 108.1(2)
C24 C23 C22 108.2(2)
N2 C24 C23 107.2(2)
N2 C24 C25 122.1(2)
C23 C24 C25 130.5(2)
C24 C25 C27 109.89(19)
C24 C25 C7 105.39(18)
C27 C25 C7 111.48(19)
C24 C25 C26 111.10(19)
C27 C25 C26 108.08(19)
C7 C25 C26 110.93(19)
C29 C28 C33 118.9(2)
C29 C28 P1 118.51(18)
C33 C28 P1 122.60(18)
C30 C29 C28 120.5(2)
C31 C30 C29 120.0(2)
C30 C31 C32 119.9(2)
C33 C32 C31 120.1(2)
C32 C33 C28 120.5(2)
C39 C34 C35 118.2(2)
C39 C34 C15 121.0(2)
C35 C34 C15 120.8(2)
C36 C35 C34 120.6(2)
C37 C36 C35 120.6(2)
C36 C37 C38 119.4(2)
C37 C38 C39 120.3(2)
C38 C39 C34 120.9(2)
C45 C40 C41 118.0(2)
C45 C40 C20 121.3(2)
C41 C40 C20 120.6(2)
C42 C41 C40 121.1(2)
C43 C42 C41 120.2(2)
C44 C43 C42 119.5(2)
C43 C44 C45 120.5(3)
C44 C45 C40 120.7(2)
Cl2 C46 Cl1 111.27(17)

loop_
_geom_bond_atom_site_label_1
_geom_bond_atom_site_label_2
_geom_bond_distance
Cl1 C46 1.750(3)
Cl2 C46 1.748(3)
P1 C7 1.804(2)
P1 C1 1.814(2)
P1 C28 1.841(2)
O1 C16 1.408(3)
O1 C19 1.408(3)
N1 C11 1.379(3)
N1 C14 1.383(3)
N2 C24 1.375(3)
N2 C21 1.386(3)
C1 C2 1.357(3)
C1 C8 1.525(3)
C2 C6 1.466(3)
C2 C3 1.513(3)
C3 C4 1.548(4)
C4 C5 1.542(4)
C5 C6 1.512(3)
C6 C7 1.360(3)
C7 C25 1.532(3)
C8 C11 1.515(3)
C8 C10 1.537(3)
C8 C9 1.538(3)
C11 C12 1.377(3)
C12 C13 1.414(3)
C13 C14 1.377(3)
C14 C15 1.450(3)
C15 C16 1.361(3)
C15 C34 1.495(3)
C16 C17 1.436(3)
C17 C18 1.343(3)
C18 C19 1.431(3)
C19 C20 1.368(3)
C20 C21 1.448(3)
C20 C40 1.495(3)
C21 C22 1.384(3)
C22 C23 1.404(3)
C23 C24 1.375(3)
C24 C25 1.520(3)
C25 C27 1.531(3)
C25 C26 1.540(3)
C28 C29 1.391(3)
C28 C33 1.395(3)
C29 C30 1.390(3)
C30 C31 1.383(4)
C31 C32 1.388(4)
C32 C33 1.383(4)
C34 C39 1.397(3)
C34 C35 1.397(3)
C35 C36 1.390(3)
C36 C37 1.381(4)
C37 C38 1.386(4)
C38 C39 1.387(3)
C40 C45 1.394(3)
C40 C41 1.398(3)
C41 C42 1.385(3)
C42 C43 1.385(4)
C43 C44 1.384(4)
C44 C45 1.390(4)
